data_4065036
loop_
_publ_author_name
'Mo, Zhenbo'
'Li, Yuxue'
'Lee, Hung Kay'
'Deng, Liang'

_publ_section_title
;
 Square-Planar Cobalt Complexes with Monodentate N-Heterocyclic Carbene
 Ligation: Synthesis, Structure, and Catalytic Application
;
_journal_issue 17
_journal_name_full Organometallics
_journal_page_first 4687
_journal_paper_doi 10.1021/om200527y
_journal_volume 30
_journal_year 2011
_chemical_formula_sum 'C52 H68 B Co N8'
_chemical_formula_weight 874.88
_chemical_name_systematic
; 
 ? 
;
_space_group_IT_number 2
_symmetry_cell_setting triclinic
_symmetry_space_group_name_Hall '-P 1'
_symmetry_space_group_name_H-M 'P -1'
_atom_sites_solution_hydrogens geom
_atom_sites_solution_primary direct
_atom_sites_solution_secondary difmap
_audit_creation_method SHELXL-97
_cell_angle_alpha 103.1760(10)
_cell_angle_beta 97.0610(10)
_cell_angle_gamma 92.1450(10)
_cell_formula_units_Z 4
_cell_length_a 11.5569(3)
_cell_length_b 18.8089(5)
_cell_length_c 23.9386(6)
_cell_measurement_reflns_used 5537
_cell_measurement_temperature 293(2)
_cell_measurement_theta_max 18.53
_cell_measurement_theta_min 2.23
_cell_volume 5016.6(2)
_computing_cell_refinement 'Bruker SMART'
_computing_data_collection 'Bruker SMART'
_computing_data_reduction 'Bruker SAINT'
_computing_molecular_graphics 'Bruker SHELXTL'
_computing_publication_material 'Bruker SHELXTL'
_computing_structure_refinement 'SHELXL-97 (Sheldrick, 1997)'
_computing_structure_solution 'SHELXS-97 (Sheldrick, 1990)'
_diffrn_ambient_temperature 293(2)
_diffrn_measured_fraction_theta_full 0.995
_diffrn_measured_fraction_theta_max 0.995
_diffrn_measurement_device_type 'CCD area detector'
_diffrn_measurement_method 'phi and omega scans'
_diffrn_radiation_monochromator graphite
_diffrn_radiation_source 'fine-focus sealed tube'
_diffrn_radiation_type MoK\a
_diffrn_radiation_wavelength 0.71073
_diffrn_reflns_av_R_equivalents 0.0834
_diffrn_reflns_av_sigmaI/netI 0.0963
_diffrn_reflns_limit_h_max 13
_diffrn_reflns_limit_h_min -13
_diffrn_reflns_limit_k_max 22
_diffrn_reflns_limit_k_min -22
_diffrn_reflns_limit_l_max 28
_diffrn_reflns_limit_l_min -27
_diffrn_reflns_number 59491
_diffrn_reflns_theta_full 25.05
_diffrn_reflns_theta_max 25.05
_diffrn_reflns_theta_min 0.88
_exptl_absorpt_coefficient_mu 0.384
_exptl_absorpt_correction_T_max 1.0000
_exptl_absorpt_correction_T_min 0.8277
_exptl_absorpt_correction_type multi-scan
_exptl_absorpt_process_details sadabs
_exptl_crystal_density_diffrn 1.158
_exptl_crystal_density_method 'not measured'
_exptl_crystal_F_000 1872
_exptl_crystal_size_max 0.30
_exptl_crystal_size_mid 0.25
_exptl_crystal_size_min 0.20
_refine_diff_density_max 0.349
_refine_diff_density_min -0.279
_refine_diff_density_rms 0.047
_refine_ls_extinction_method none
_refine_ls_goodness_of_fit_ref 0.998
_refine_ls_hydrogen_treatment constr
_refine_ls_matrix_type full
_refine_ls_number_parameters 1303
_refine_ls_number_reflns 17671
_refine_ls_number_restraints 512
_refine_ls_restrained_S_all 0.997
_refine_ls_R_factor_all 0.1365
_refine_ls_R_factor_gt 0.0556
_refine_ls_shift/su_max 0.018
_refine_ls_shift/su_mean 0.000
_refine_ls_structure_factor_coef Fsqd
_refine_ls_weighting_details 'calc w=1/[\s^2^(Fo^2^)+(0.0483P)^2^+2.1374P] where P=(Fo^2^+2Fc^2^)/3'
_refine_ls_weighting_scheme calc
_refine_ls_wR_factor_gt 0.1078
_refine_ls_wR_factor_ref 0.1434
_reflns_number_gt 9038
_reflns_number_total 17671
_reflns_threshold_expression >2sigma(I)
_cod_data_source_file om200527y_si_001.cif
_cod_data_source_block '[Co(IMe)4][BPh4]'
_cod_depositor_comments
;
The following automatic conversions were performed:

'_symmetry_cell_setting' value 'Triclinic' changed to 'triclinic'
according to /home/saulius/struct/CIF-dictionaries/cif_core.dic
dictionary named 'cif_core.dic' version 2.4.1 from 2010-06-29.

Automatic conversion script
Id: cif_fix_values 1715 2011-07-08 13:25:40Z adriana 
;
_cod_original_sg_symbol_H-M P-1
_cod_database_code 4065036

loop_
_symmetry_equiv_pos_as_xyz
'x, y, z'
'-x, -y, -z'

loop_
_atom_site_label
_atom_site_type_symbol
_atom_site_fract_x
_atom_site_fract_y
_atom_site_fract_z
_atom_site_U_iso_or_equiv
_atom_site_adp_type
_atom_site_occupancy
_atom_site_symmetry_multiplicity
_atom_site_calc_flag
_atom_site_refinement_flags
_atom_site_disorder_assembly
_atom_site_disorder_group
Co1 Co 0.97165(4) 0.24268(3) 0.45061(2) 0.04059(15) Uani 1 1 d . . .
C1 C 0.2058(4) 0.6976(2) -0.02169(18) 0.0556(11) Uani 1 1 d . A .
C2 C 0.192(4) 0.6978(19) 0.0942(14) 0.056(3) Uani 0.50 1 d PU A 1
N3 N 0.1202(11) 0.6376(7) 0.0798(6) 0.065(2) Uani 0.50 1 d PU A 1
N4 N 0.2705(18) 0.6954(12) 0.1385(12) 0.056(2) Uani 0.50 1 d PU A 1
C5 C 0.1435(11) 0.5983(7) 0.1218(6) 0.071(2) Uani 0.50 1 d PU A 1
C6 C 0.2399(10) 0.6367(9) 0.1605(7) 0.064(3) Uani 0.50 1 d PU A 1
C7 C 0.0231(13) 0.6171(7) 0.0332(6) 0.075(3) Uani 0.50 1 d PU A 1
H7A H 0.0232 0.6510 0.0086 0.112 Uiso 0.50 1 calc PR A 1
H7B H -0.0491 0.6182 0.0493 0.112 Uiso 0.50 1 calc PR A 1
H7C H 0.0312 0.5686 0.0109 0.112 Uiso 0.50 1 calc PR A 1
C8 C 0.0700(11) 0.5315(7) 0.1245(6) 0.103(4) Uani 0.50 1 d PU A 1
H8A H 0.0102 0.5194 0.0916 0.154 Uiso 0.50 1 calc PR A 1
H8B H 0.0344 0.5414 0.1594 0.154 Uiso 0.50 1 calc PR A 1
H8C H 0.1186 0.4911 0.1241 0.154 Uiso 0.50 1 calc PR A 1
C9 C 0.3065(12) 0.6213(10) 0.2169(8) 0.092(4) Uani 0.50 1 d PU A 1
H9A H 0.3688 0.6584 0.2325 0.138 Uiso 0.50 1 calc PR A 1
H9B H 0.3382 0.5742 0.2081 0.138 Uiso 0.50 1 calc PR A 1
H9C H 0.2534 0.6219 0.2448 0.138 Uiso 0.50 1 calc PR A 1
C10 C 0.368(2) 0.7224(9) 0.1651(10) 0.068(4) Uani 0.50 1 d PU A 1
H10A H 0.3920 0.7638 0.1509 0.101 Uiso 0.50 1 calc PR A 1
H10B H 0.4249 0.6863 0.1590 0.101 Uiso 0.50 1 calc PR A 1
H10C H 0.3630 0.7379 0.2057 0.101 Uiso 0.50 1 calc PR A 1
C2' C 0.192(4) 0.7041(19) 0.0889(14) 0.059(3) Uani 0.50 1 d PU A 2
N3' N 0.0909(11) 0.6566(7) 0.0894(6) 0.067(2) Uani 0.50 1 d PU A 2
N4' N 0.2508(18) 0.6864(13) 0.1411(12) 0.061(3) Uani 0.50 1 d PU A 2
C5' C 0.0958(11) 0.6161(7) 0.1321(6) 0.076(3) Uani 0.50 1 d PU A 2
C6' C 0.1921(12) 0.6322(9) 0.1610(8) 0.066(2) Uani 0.50 1 d PU A 2
C7' C -0.0099(14) 0.6500(7) 0.0462(7) 0.098(4) Uani 0.50 1 d PU A 2
H7'A H -0.0685 0.6166 0.0530 0.148 Uiso 0.50 1 calc PR A 2
H7'B H 0.0123 0.6319 0.0085 0.148 Uiso 0.50 1 calc PR A 2
H7'C H -0.0407 0.6971 0.0484 0.148 Uiso 0.50 1 calc PR A 2
C8' C -0.0019(13) 0.5644(8) 0.1368(6) 0.124(4) Uani 0.50 1 d PU A 2
H8'A H 0.0195 0.5429 0.1689 0.186 Uiso 0.50 1 calc PR A 2
H8'B H -0.0170 0.5266 0.1018 0.186 Uiso 0.50 1 calc PR A 2
H8'C H -0.0708 0.5906 0.1426 0.186 Uiso 0.50 1 calc PR A 2
C9' C 0.2473(12) 0.6077(10) 0.2115(8) 0.094(4) Uani 0.50 1 d PU A 2
H9'A H 0.1966 0.5709 0.2197 0.141 Uiso 0.50 1 calc PR A 2
H9'B H 0.2611 0.6486 0.2445 0.141 Uiso 0.50 1 calc PR A 2
H9'C H 0.3203 0.5877 0.2033 0.141 Uiso 0.50 1 calc PR A 2
C10' C 0.368(2) 0.7464(9) 0.1637(11) 0.074(4) Uani 0.50 1 d PU A 2
H10D H 0.4100 0.7372 0.1982 0.111 Uiso 0.50 1 calc PR A 2
H10E H 0.3426 0.7953 0.1718 0.111 Uiso 0.50 1 calc PR A 2
H10F H 0.4178 0.7410 0.1340 0.111 Uiso 0.50 1 calc PR A 2
C3 C 0.198(2) 0.8442(16) 0.1151(13) 0.064(3) Uani 0.50 1 d PDU A 1
N5 N 0.2672(12) 0.9025(10) 0.1475(8) 0.070(3) Uani 0.50 1 d PDU A 1
C11 C 0.2143(10) 0.9442(7) 0.1921(6) 0.066(3) Uani 0.50 1 d PDU A 1
C12 C 0.1008(10) 0.9142(6) 0.1829(5) 0.066(2) Uani 0.50 1 d PDU A 1
N6 N 0.0920(11) 0.8540(6) 0.1370(5) 0.062(2) Uani 0.50 1 d PDU A 1
C13 C 0.3855(16) 0.9166(11) 0.1375(9) 0.078(4) Uani 0.50 1 d PU A 1
H13A H 0.4026 0.8806 0.1046 0.116 Uiso 0.50 1 calc PR A 1
H13B H 0.4386 0.9141 0.1710 0.116 Uiso 0.50 1 calc PR A 1
H13C H 0.3940 0.9644 0.1301 0.116 Uiso 0.50 1 calc PR A 1
C14 C 0.2745(11) 1.0077(8) 0.2334(6) 0.092(4) Uani 0.50 1 d PU A 1
H14A H 0.2231 1.0288 0.2603 0.139 Uiso 0.50 1 calc PR A 1
H14B H 0.2977 1.0432 0.2130 0.139 Uiso 0.50 1 calc PR A 1
H14C H 0.3425 0.9929 0.2540 0.139 Uiso 0.50 1 calc PR A 1
C15 C 0.0030(10) 0.9387(6) 0.2145(5) 0.080(3) Uani 0.50 1 d PU A 1
H15A H -0.0654 0.9067 0.1980 0.120 Uiso 0.50 1 calc PR A 1
H15B H -0.0121 0.9877 0.2119 0.120 Uiso 0.50 1 calc PR A 1
H15C H 0.0225 0.9375 0.2545 0.120 Uiso 0.50 1 calc PR A 1
C16 C -0.0114(13) 0.8061(7) 0.1136(6) 0.075(4) Uani 0.50 1 d PDU A 1
H16A H -0.0741 0.8223 0.1352 0.113 Uiso 0.50 1 calc PR A 1
H16B H 0.0042 0.7571 0.1163 0.113 Uiso 0.50 1 calc PR A 1
H16C H -0.0331 0.8069 0.0737 0.113 Uiso 0.50 1 calc PR A 1
C3' C 0.215(2) 0.8498(15) 0.1149(12) 0.063(2) Uani 0.50 1 d PDU A 2
N5' N 0.3051(13) 0.8990(10) 0.1466(7) 0.071(3) Uani 0.50 1 d PDU A 2
C11' C 0.2735(11) 0.9479(8) 0.1939(6) 0.081(3) Uani 0.50 1 d PDU A 2
C12' C 0.1596(12) 0.9290(7) 0.1946(6) 0.077(3) Uani 0.50 1 d PDU A 2
N6' N 0.1290(11) 0.8708(7) 0.1497(6) 0.072(2) Uani 0.50 1 d PDU A 2
C13' C 0.4244(16) 0.8988(11) 0.1303(9) 0.085(5) Uani 0.50 1 d PU A 2
H13D H 0.4732 0.9374 0.1569 0.128 Uiso 0.50 1 calc PR A 2
H13E H 0.4215 0.9064 0.0918 0.128 Uiso 0.50 1 calc PR A 2
H13F H 0.4559 0.8526 0.1315 0.128 Uiso 0.50 1 calc PR A 2
C14' C 0.3574(14) 1.0076(9) 0.2334(7) 0.134(5) Uani 0.50 1 d PU A 2
H14D H 0.3178 1.0347 0.2635 0.201 Uiso 0.50 1 calc PR A 2
H14E H 0.3847 1.0400 0.2113 0.201 Uiso 0.50 1 calc PR A 2
H14F H 0.4226 0.9859 0.2502 0.201 Uiso 0.50 1 calc PR A 2
C15' C 0.0793(13) 0.9671(7) 0.2372(6) 0.119(4) Uani 0.50 1 d PU A 2
H15D H 0.1229 1.0071 0.2650 0.178 Uiso 0.50 1 calc PR A 2
H15E H 0.0497 0.9327 0.2569 0.178 Uiso 0.50 1 calc PR A 2
H15F H 0.0153 0.9854 0.2164 0.178 Uiso 0.50 1 calc PR A 2
C16' C 0.0120(14) 0.8353(8) 0.1357(7) 0.089(4) Uani 0.50 1 d PDU A 2
H16D H -0.0353 0.8576 0.1643 0.134 Uiso 0.50 1 calc PR A 2
H16E H 0.0157 0.7843 0.1352 0.134 Uiso 0.50 1 calc PR A 2
H16F H -0.0219 0.8406 0.0983 0.134 Uiso 0.50 1 calc PR A 2
C4 C 0.2561(4) 0.8448(2) 0.00784(16) 0.0522(10) Uani 1 1 d . A .
N1 N 0.2671(3) 0.63750(18) -0.03724(15) 0.0632(10) Uani 1 1 d . . .
N2 N 0.1249(3) 0.69036(18) -0.07051(15) 0.0587(9) Uani 1 1 d . . .
N7 N 0.1970(3) 0.90318(18) -0.00269(15) 0.0630(10) Uani 1 1 d . . .
N8 N 0.3547(3) 0.85177(18) -0.01721(14) 0.0578(9) Uani 1 1 d . . .
C17 C 0.2573(5) 0.9436(2) -0.0333(2) 0.0724(13) Uani 1 1 d . . .
C18 C 0.3568(4) 0.9120(2) -0.04132(19) 0.0694(13) Uani 1 1 d . . .
C19 C 0.0832(4) 0.9189(2) 0.0138(2) 0.0798(14) Uani 1 1 d . . .
H19A H 0.0595 0.8845 0.0351 0.120 Uiso 1 1 calc R . .
H19B H 0.0279 0.9150 -0.0202 0.120 Uiso 1 1 calc R . .
H19C H 0.0865 0.9676 0.0377 0.120 Uiso 1 1 calc R . .
C20 C 0.2113(5) 1.0104(3) -0.0507(3) 0.113(2) Uani 1 1 d . . .
H20A H 0.1948 1.0451 -0.0170 0.170 Uiso 1 1 calc R . .
H20B H 0.1410 0.9965 -0.0776 0.170 Uiso 1 1 calc R . .
H20C H 0.2689 1.0320 -0.0686 0.170 Uiso 1 1 calc R . .
C21 C 0.4558(5) 0.9305(3) -0.0717(2) 0.1020(18) Uani 1 1 d . . .
H21A H 0.4415 0.9746 -0.0845 0.153 Uiso 1 1 calc R . .
H21B H 0.4617 0.8912 -0.1046 0.153 Uiso 1 1 calc R . .
H21C H 0.5274 0.9376 -0.0456 0.153 Uiso 1 1 calc R . .
C22 C 0.4504(4) 0.8040(3) -0.0143(2) 0.0786(14) Uani 1 1 d . . .
H22A H 0.4328 0.7694 0.0079 0.118 Uiso 1 1 calc R . .
H22B H 0.5210 0.8329 0.0040 0.118 Uiso 1 1 calc R . .
H22C H 0.4606 0.7784 -0.0527 0.118 Uiso 1 1 calc R . .
C23 C 0.1390(5) 0.6290(2) -0.11370(19) 0.0681(13) Uani 1 1 d . . .
C24 C 0.2281(4) 0.5956(2) -0.0928(2) 0.0681(13) Uani 1 1 d . . .
C25 C 0.0352(4) 0.7412(2) -0.0754(2) 0.0774(14) Uani 1 1 d . . .
H25A H 0.0265 0.7696 -0.0376 0.116 Uiso 1 1 calc R . .
H25B H -0.0376 0.7144 -0.0930 0.116 Uiso 1 1 calc R . .
H25C H 0.0571 0.7731 -0.0990 0.116 Uiso 1 1 calc R . .
C26 C 0.0625(5) 0.6107(3) -0.1707(2) 0.1028(18) Uani 1 1 d . . .
H26A H 0.0870 0.5672 -0.1947 0.154 Uiso 1 1 calc R . .
H26B H 0.0684 0.6506 -0.1893 0.154 Uiso 1 1 calc R . .
H26C H -0.0170 0.6025 -0.1646 0.154 Uiso 1 1 calc R . .
C27 C 0.2838(5) 0.5277(3) -0.1197(2) 0.1052(18) Uani 1 1 d . . .
H27A H 0.2772 0.4921 -0.0970 0.158 Uiso 1 1 calc R . .
H27B H 0.3649 0.5395 -0.1209 0.158 Uiso 1 1 calc R . .
H27C H 0.2451 0.5081 -0.1583 0.158 Uiso 1 1 calc R . .
C28 C 0.3652(4) 0.6204(2) 0.0007(2) 0.0901(16) Uani 1 1 d . . .
H28A H 0.3807 0.6590 0.0352 0.135 Uiso 1 1 calc R . .
H28B H 0.4331 0.6157 -0.0189 0.135 Uiso 1 1 calc R . .
H28C H 0.3464 0.5752 0.0109 0.135 Uiso 1 1 calc R . .
Co2 Co 0.21566(5) 0.77233(3) 0.04811(2) 0.05246(17) Uani 1 1 d D . .
C29 C 1.1101(3) 0.19890(19) 0.42743(15) 0.0443(9) Uani 1 1 d . . .
C30 C 1.0511(3) 0.33761(18) 0.46811(15) 0.0404(9) Uani 1 1 d . . .
C31 C 0.8398(3) 0.27950(17) 0.48631(16) 0.0392(9) Uani 1 1 d . . .
C32 C 0.8819(3) 0.15204(19) 0.41731(16) 0.0444(9) Uani 1 1 d . . .
N9 N 1.1565(3) 0.13843(16) 0.44245(13) 0.0492(8) Uani 1 1 d . . .
N10 N 1.1871(3) 0.21626(16) 0.39240(12) 0.0469(8) Uani 1 1 d . . .
N11 N 1.1522(3) 0.36602(15) 0.50282(13) 0.0435(8) Uani 1 1 d . . .
N12 N 1.0214(3) 0.39418(16) 0.44212(13) 0.0464(8) Uani 1 1 d . . .
N13 N 0.8361(3) 0.30022(15) 0.54428(13) 0.0441(8) Uani 1 1 d . . .
N14 N 0.7264(3) 0.28359(16) 0.46371(14) 0.0483(8) Uani 1 1 d . . .
N15 N 0.8071(3) 0.11143(16) 0.44010(13) 0.0473(8) Uani 1 1 d . . .
N16 N 0.8680(3) 0.11460(16) 0.36009(13) 0.0487(8) Uani 1 1 d . . .
B1 B 0.3721(4) 0.2983(3) 0.1949(2) 0.0572(13) Uani 1 1 d . . .
B2 B 0.7397(4) 0.7441(2) 0.2813(2) 0.0564(13) Uani 1 1 d . . .
C33 C 1.2556(4) 0.1195(2) 0.41682(18) 0.0558(11) Uani 1 1 d . . .
C34 C 1.2748(3) 0.1675(2) 0.38553(16) 0.0514(10) Uani 1 1 d . . .
C35 C 1.1096(4) 0.1026(2) 0.48314(18) 0.0673(12) Uani 1 1 d . . .
H35A H 1.0569 0.1336 0.5036 0.101 Uiso 1 1 calc R . .
H35B H 1.1724 0.0935 0.5102 0.101 Uiso 1 1 calc R . .
H35C H 1.0685 0.0571 0.4626 0.101 Uiso 1 1 calc R . .
C36 C 1.3199(4) 0.0542(3) 0.4248(2) 0.0902(16) Uani 1 1 d . . .
H36A H 1.3806 0.0475 0.4004 0.135 Uiso 1 1 calc R . .
H36B H 1.2665 0.0114 0.4145 0.135 Uiso 1 1 calc R . .
H36C H 1.3538 0.0616 0.4645 0.135 Uiso 1 1 calc R . .
C37 C 1.3651(4) 0.1738(2) 0.34690(19) 0.0757(14) Uani 1 1 d . . .
H37A H 1.4220 0.1386 0.3504 0.114 Uiso 1 1 calc R . .
H37B H 1.4028 0.2222 0.3580 0.114 Uiso 1 1 calc R . .
H37C H 1.3283 0.1645 0.3075 0.114 Uiso 1 1 calc R . .
C38 C 1.1777(4) 0.2770(2) 0.36409(18) 0.0676(12) Uani 1 1 d . . .
H38A H 1.0970 0.2868 0.3567 0.101 Uiso 1 1 calc R . .
H38B H 1.2094 0.2646 0.3281 0.101 Uiso 1 1 calc R . .
H38C H 1.2204 0.3198 0.3888 0.101 Uiso 1 1 calc R . .
C39 C 1.1862(4) 0.4363(2) 0.49750(17) 0.0507(10) Uani 1 1 d . . .
C40 C 1.1034(4) 0.4536(2) 0.45955(18) 0.0542(11) Uani 1 1 d . . .
C41 C 1.2191(3) 0.3269(2) 0.53998(18) 0.0611(11) Uani 1 1 d . . .
H41A H 1.1789 0.2804 0.5373 0.092 Uiso 1 1 calc R . .
H41B H 1.2278 0.3551 0.5793 0.092 Uiso 1 1 calc R . .
H41C H 1.2948 0.3194 0.5279 0.092 Uiso 1 1 calc R . .
C42 C 1.2965(4) 0.4776(2) 0.5302(2) 0.0778(14) Uani 1 1 d . . .
H42A H 1.2995 0.5264 0.5242 0.117 Uiso 1 1 calc R . .
H42B H 1.3627 0.4531 0.5167 0.117 Uiso 1 1 calc R . .
H42C H 1.2981 0.4798 0.5708 0.117 Uiso 1 1 calc R . .
C43 C 1.0920(4) 0.5209(2) 0.43657(19) 0.0721(13) Uani 1 1 d . . .
H43A H 1.1577 0.5551 0.4535 0.108 Uiso 1 1 calc R . .
H43B H 1.0212 0.5429 0.4462 0.108 Uiso 1 1 calc R . .
H43C H 1.0899 0.5081 0.3953 0.108 Uiso 1 1 calc R . .
C44 C 0.9214(4) 0.3887(2) 0.39808(19) 0.0685(13) Uani 1 1 d . . .
H44A H 0.8654 0.4221 0.4127 0.103 Uiso 1 1 calc R . .
H44B H 0.8862 0.3396 0.3880 0.103 Uiso 1 1 calc R . .
H44C H 0.9463 0.4007 0.3644 0.103 Uiso 1 1 calc R . .
C45 C 0.7245(4) 0.31446(19) 0.55774(19) 0.0525(11) Uani 1 1 d . . .
C46 C 0.6555(4) 0.3046(2) 0.5072(2) 0.0555(11) Uani 1 1 d . . .
C47 C 0.9373(4) 0.3025(2) 0.58714(17) 0.0611(11) Uani 1 1 d . . .
H47A H 1.0004 0.2806 0.5684 0.092 Uiso 1 1 calc R . .
H47B H 0.9179 0.2760 0.6150 0.092 Uiso 1 1 calc R . .
H47C H 0.9607 0.3525 0.6065 0.092 Uiso 1 1 calc R . .
C48 C 0.6958(4) 0.3345(2) 0.61844(19) 0.0792(14) Uani 1 1 d . . .
H48A H 0.6151 0.3451 0.6178 0.119 Uiso 1 1 calc R . .
H48B H 0.7442 0.3768 0.6400 0.119 Uiso 1 1 calc R . .
H48C H 0.7096 0.2943 0.6364 0.119 Uiso 1 1 calc R . .
C49 C 0.5276(4) 0.3124(3) 0.4936(2) 0.0921(16) Uani 1 1 d . . .
H49A H 0.4944 0.3264 0.5291 0.138 Uiso 1 1 calc R . .
H49B H 0.4904 0.2666 0.4711 0.138 Uiso 1 1 calc R . .
H49C H 0.5159 0.3493 0.4720 0.138 Uiso 1 1 calc R . .
C50 C 0.6829(4) 0.2618(2) 0.40237(18) 0.0701(13) Uani 1 1 d . . .
H50A H 0.7473 0.2518 0.3807 0.105 Uiso 1 1 calc R . .
H50B H 0.6413 0.3005 0.3910 0.105 Uiso 1 1 calc R . .
H50C H 0.6312 0.2185 0.3949 0.105 Uiso 1 1 calc R . .
C51 C 0.7484(3) 0.0529(2) 0.39891(19) 0.0550(11) Uani 1 1 d . . .
C52 C 0.7866(4) 0.0548(2) 0.34872(19) 0.0561(11) Uani 1 1 d . . .
C53 C 0.7945(4) 0.1252(2) 0.50107(17) 0.0666(12) Uani 1 1 d . . .
H53A H 0.8590 0.1570 0.5233 0.100 Uiso 1 1 calc R . .
H53B H 0.7933 0.0797 0.5129 0.100 Uiso 1 1 calc R . .
H53C H 0.7227 0.1479 0.5074 0.100 Uiso 1 1 calc R . .
C54 C 0.6613(4) 0.0014(2) 0.4126(2) 0.0813(14) Uani 1 1 d . . .
H54A H 0.6241 -0.0308 0.3774 0.122 Uiso 1 1 calc R . .
H54B H 0.6036 0.0286 0.4323 0.122 Uiso 1 1 calc R . .
H54C H 0.7002 -0.0269 0.4371 0.122 Uiso 1 1 calc R . .
C55 C 0.7566(4) 0.0045(2) 0.29022(19) 0.0857(15) Uani 1 1 d . . .
H55A H 0.6935 -0.0298 0.2910 0.129 Uiso 1 1 calc R . .
H55B H 0.8236 -0.0215 0.2798 0.129 Uiso 1 1 calc R . .
H55C H 0.7334 0.0325 0.2623 0.129 Uiso 1 1 calc R . .
C56 C 0.9273(4) 0.1374(2) 0.31647(17) 0.0730(13) Uani 1 1 d . . .
H56A H 0.9426 0.1896 0.3269 0.110 Uiso 1 1 calc R . .
H56B H 0.8789 0.1233 0.2797 0.110 Uiso 1 1 calc R . .
H56C H 0.9998 0.1143 0.3140 0.110 Uiso 1 1 calc R . .
C57 C 0.4980(4) 0.2622(2) 0.19586(17) 0.0601(11) Uani 1 1 d . . .
C58 C 0.5232(4) 0.2090(3) 0.2267(2) 0.0798(14) Uani 1 1 d . . .
H58 H 0.4654 0.1940 0.2461 0.096 Uiso 1 1 calc R . .
C59 C 0.6279(5) 0.1773(3) 0.2302(2) 0.1041(19) Uani 1 1 d . . .
H59 H 0.6404 0.1434 0.2527 0.125 Uiso 1 1 calc R . .
C60 C 0.7134(5) 0.1953(4) 0.2008(3) 0.113(2) Uani 1 1 d . . .
H60 H 0.7835 0.1727 0.2018 0.135 Uiso 1 1 calc R . .
C61 C 0.6944(5) 0.2472(3) 0.1699(2) 0.0986(17) Uani 1 1 d . . .
H61 H 0.7522 0.2606 0.1498 0.118 Uiso 1 1 calc R . .
C62 C 0.5885(4) 0.2803(3) 0.1684(2) 0.0755(13) Uani 1 1 d . . .
H62 H 0.5787 0.3165 0.1478 0.091 Uiso 1 1 calc R . .
C63 C 0.3652(4) 0.3564(2) 0.25651(18) 0.0567(11) Uani 1 1 d . . .
C64 C 0.4457(4) 0.3639(2) 0.30577(19) 0.0649(12) Uani 1 1 d . . .
H64 H 0.5079 0.3338 0.3041 0.078 Uiso 1 1 calc R . .
C65 C 0.4380(5) 0.4145(3) 0.3580(2) 0.0787(14) Uani 1 1 d . . .
H65 H 0.4944 0.4177 0.3899 0.094 Uiso 1 1 calc R . .
C66 C 0.3473(6) 0.4589(3) 0.3618(2) 0.0892(17) Uani 1 1 d . . .
H66 H 0.3401 0.4916 0.3965 0.107 Uiso 1 1 calc R . .
C67 C 0.2673(5) 0.4547(3) 0.3142(3) 0.0954(17) Uani 1 1 d . . .
H67 H 0.2062 0.4857 0.3158 0.114 Uiso 1 1 calc R . .
C68 C 0.2775(4) 0.4045(3) 0.2636(2) 0.0769(14) Uani 1 1 d . . .
H68 H 0.2213 0.4028 0.2318 0.092 Uiso 1 1 calc R . .
C69 C 0.3527(4) 0.3438(3) 0.14343(18) 0.0621(12) Uani 1 1 d . . .
C70 C 0.3990(5) 0.4153(3) 0.1515(2) 0.0876(15) Uani 1 1 d . . .
H70 H 0.4437 0.4373 0.1867 0.105 Uiso 1 1 calc R . .
C71 C 0.3816(6) 0.4557(4) 0.1091(3) 0.114(2) Uani 1 1 d . . .
H71 H 0.4130 0.5036 0.1162 0.137 Uiso 1 1 calc R . .
C72 C 0.3178(7) 0.4233(5) 0.0572(4) 0.130(3) Uani 1 1 d . . .
H72 H 0.3056 0.4495 0.0287 0.156 Uiso 1 1 calc R . .
C73 C 0.2721(6) 0.3537(5) 0.0465(3) 0.114(2) Uani 1 1 d . . .
H73 H 0.2288 0.3319 0.0110 0.137 Uiso 1 1 calc R . .
C74 C 0.2908(4) 0.3151(3) 0.0895(2) 0.0842(15) Uani 1 1 d . . .
H74 H 0.2595 0.2670 0.0814 0.101 Uiso 1 1 calc R . .
C75 C 0.2697(4) 0.2324(2) 0.18224(19) 0.0653(12) Uani 1 1 d . . .
C76 C 0.1673(5) 0.2366(3) 0.2065(2) 0.0818(15) Uani 1 1 d . . .
H76 H 0.1544 0.2798 0.2322 0.098 Uiso 1 1 calc R . .
C77 C 0.0819(6) 0.1782(5) 0.1941(3) 0.113(2) Uani 1 1 d . . .
H77 H 0.0149 0.1829 0.2123 0.136 Uiso 1 1 calc R . .
C78 C 0.0964(8) 0.1150(5) 0.1557(4) 0.143(4) Uani 1 1 d . . .
H78 H 0.0394 0.0764 0.1470 0.171 Uiso 1 1 calc R . .
C79 C 0.1947(8) 0.1090(4) 0.1305(4) 0.153(3) Uani 1 1 d . . .
H79 H 0.2057 0.0660 0.1041 0.184 Uiso 1 1 calc R . .
C80 C 0.2787(5) 0.1660(3) 0.1433(3) 0.113(2) Uani 1 1 d . . .
H80 H 0.3454 0.1599 0.1250 0.135 Uiso 1 1 calc R . .
C81 C 0.8704(4) 0.7853(2) 0.30148(17) 0.0532(10) Uani 1 1 d . . .
C82 C 0.9638(4) 0.7619(2) 0.27207(19) 0.0664(12) Uani 1 1 d . . .
H82 H 0.9499 0.7221 0.2404 0.080 Uiso 1 1 calc R . .
C83 C 1.0760(5) 0.7943(3) 0.2871(2) 0.0857(15) Uani 1 1 d . . .
H83 H 1.1354 0.7760 0.2661 0.103 Uiso 1 1 calc R . .
C84 C 1.0989(5) 0.8535(3) 0.3331(3) 0.0936(17) Uani 1 1 d . . .
H84 H 1.1742 0.8754 0.3439 0.112 Uiso 1 1 calc R . .
C85 C 1.0105(5) 0.8803(3) 0.3631(2) 0.0835(15) Uani 1 1 d . . .
H85 H 1.0254 0.9211 0.3941 0.100 Uiso 1 1 calc R . .
C86 C 0.8980(4) 0.8465(2) 0.34738(18) 0.0652(12) Uani 1 1 d . . .
H86 H 0.8391 0.8656 0.3683 0.078 Uiso 1 1 calc R . .
C87 C 0.6414(4) 0.7874(2) 0.31767(18) 0.0537(10) Uani 1 1 d . . .
C88 C 0.6427(5) 0.7895(2) 0.3764(2) 0.0734(13) Uani 1 1 d . . .
H88 H 0.7047 0.7699 0.3952 0.088 Uiso 1 1 calc R . .
C89 C 0.5560(6) 0.8192(3) 0.4083(2) 0.0839(16) Uani 1 1 d . . .
H89 H 0.5609 0.8190 0.4473 0.101 Uiso 1 1 calc R . .
C90 C 0.4639(5) 0.8487(3) 0.3826(3) 0.0881(17) Uani 1 1 d . . .
H90 H 0.4054 0.8684 0.4037 0.106 Uiso 1 1 calc R . .
C91 C 0.4595(4) 0.8488(3) 0.3256(3) 0.0827(15) Uani 1 1 d . . .
H91 H 0.3973 0.8687 0.3074 0.099 Uiso 1 1 calc R . .
C92 C 0.5470(4) 0.8194(2) 0.29426(19) 0.0637(12) Uani 1 1 d . . .
H92 H 0.5419 0.8213 0.2555 0.076 Uiso 1 1 calc R . .
C93 C 0.7088(3) 0.7405(2) 0.21193(17) 0.0571(11) Uani 1 1 d . . .
C94 C 0.7148(4) 0.8038(3) 0.1912(2) 0.0745(13) Uani 1 1 d . . .
H94 H 0.7366 0.8481 0.2178 0.089 Uiso 1 1 calc R . .
C95 C 0.6903(4) 0.8044(3) 0.1339(2) 0.0884(16) Uani 1 1 d . . .
H95 H 0.6945 0.8484 0.1226 0.106 Uiso 1 1 calc R . .
C96 C 0.6597(5) 0.7409(4) 0.0934(2) 0.0963(19) Uani 1 1 d . . .
H96 H 0.6433 0.7411 0.0544 0.116 Uiso 1 1 calc R . .
C97 C 0.6534(5) 0.6771(3) 0.1109(2) 0.104(2) Uani 1 1 d . . .
H97 H 0.6327 0.6332 0.0837 0.125 Uiso 1 1 calc R . .
C98 C 0.6777(4) 0.6771(3) 0.1687(2) 0.0808(15) Uani 1 1 d . . .
H98 H 0.6730 0.6326 0.1793 0.097 Uiso 1 1 calc R . .
C99 C 0.7346(4) 0.6601(2) 0.29142(16) 0.0563(11) Uani 1 1 d . . .
C100 C 0.6276(5) 0.6231(3) 0.2911(2) 0.0805(14) Uani 1 1 d . . .
H100 H 0.5604 0.6483 0.2876 0.097 Uiso 1 1 calc R . .
C101 C 0.6155(6) 0.5516(3) 0.2957(2) 0.0970(17) Uani 1 1 d . . .
H101 H 0.5418 0.5298 0.2955 0.116 Uiso 1 1 calc R . .
C102 C 0.7124(7) 0.5127(3) 0.3007(2) 0.0993(19) Uani 1 1 d . . .
H102 H 0.7052 0.4642 0.3033 0.119 Uiso 1 1 calc R . .
C103 C 0.8199(6) 0.5461(3) 0.3018(2) 0.0854(16) Uani 1 1 d . . .
H103 H 0.8866 0.5205 0.3058 0.102 Uiso 1 1 calc R . .
C104 C 0.8299(4) 0.6185(2) 0.29687(17) 0.0671(12) Uani 1 1 d . . .
H104 H 0.9040 0.6398 0.2973 0.080 Uiso 1 1 calc R . .

loop_
_atom_site_aniso_label
_atom_site_aniso_U_11
_atom_site_aniso_U_22
_atom_site_aniso_U_33
_atom_site_aniso_U_23
_atom_site_aniso_U_13
_atom_site_aniso_U_12
Co1 0.0396(3) 0.0395(3) 0.0453(3) 0.0132(2) 0.0100(2) 0.0014(2)
C1 0.055(3) 0.056(3) 0.061(3) 0.025(2) 0.005(2) -0.003(2)
C2 0.057(4) 0.056(5) 0.055(4) 0.023(4) -0.002(4) -0.011(4)
N3 0.065(5) 0.063(5) 0.066(4) 0.024(4) -0.004(4) -0.007(4)
N4 0.061(5) 0.058(5) 0.051(4) 0.023(3) 0.000(4) -0.009(4)
C5 0.074(5) 0.069(5) 0.072(4) 0.029(4) 0.003(4) -0.007(4)
C6 0.064(6) 0.072(4) 0.056(4) 0.027(4) -0.006(5) -0.011(5)
C7 0.071(8) 0.071(8) 0.081(7) 0.023(6) -0.007(6) -0.002(6)
C8 0.109(9) 0.095(8) 0.121(8) 0.065(7) 0.011(7) -0.014(6)
C9 0.086(10) 0.110(9) 0.077(7) 0.046(6) -0.038(8) -0.025(8)
C10 0.078(7) 0.067(10) 0.056(6) 0.021(7) -0.008(6) -0.008(8)
C2' 0.058(4) 0.061(5) 0.057(5) 0.017(4) -0.006(4) -0.009(4)
N3' 0.070(5) 0.070(5) 0.064(4) 0.029(4) -0.003(4) -0.014(4)
N4' 0.065(5) 0.060(5) 0.055(4) 0.017(4) -0.005(4) -0.006(4)
C5' 0.084(6) 0.075(5) 0.075(5) 0.034(4) 0.007(5) -0.015(4)
C6' 0.077(6) 0.067(4) 0.059(4) 0.033(3) -0.002(5) -0.011(5)
C7' 0.085(9) 0.100(9) 0.100(8) 0.024(8) -0.012(7) -0.034(7)
C8' 0.146(11) 0.117(10) 0.120(8) 0.059(8) 0.021(9) -0.034(8)
C9' 0.099(10) 0.105(8) 0.071(7) 0.029(6) -0.024(9) -0.018(8)
C10' 0.063(6) 0.060(9) 0.092(7) 0.026(7) -0.030(6) 0.004(8)
C3 0.072(6) 0.057(4) 0.074(4) 0.026(4) 0.029(4) 0.002(4)
N5 0.081(6) 0.060(4) 0.073(4) 0.012(3) 0.031(5) 0.004(4)
C11 0.071(7) 0.052(4) 0.079(4) 0.008(4) 0.038(6) 0.003(5)
C12 0.079(6) 0.055(4) 0.072(4) 0.017(4) 0.035(5) 0.009(4)
N6 0.066(6) 0.053(4) 0.073(5) 0.022(3) 0.025(4) -0.001(4)
C13 0.069(10) 0.077(8) 0.079(7) -0.008(6) 0.028(7) 0.004(7)
C14 0.113(9) 0.066(6) 0.090(7) 0.000(5) 0.017(8) -0.001(8)
C15 0.087(8) 0.072(7) 0.084(8) 0.009(5) 0.035(6) 0.014(6)
C16 0.072(7) 0.063(8) 0.092(9) 0.021(6) 0.012(7) -0.010(6)
C3' 0.073(6) 0.056(4) 0.073(4) 0.031(4) 0.032(4) 0.003(4)
N5' 0.086(7) 0.060(4) 0.070(4) 0.012(3) 0.034(5) 0.006(5)
C11' 0.109(7) 0.059(4) 0.079(4) 0.011(4) 0.035(6) 0.004(5)
C12' 0.099(7) 0.060(5) 0.082(5) 0.018(4) 0.043(6) 0.016(5)
N6' 0.083(6) 0.064(4) 0.080(4) 0.025(3) 0.039(4) 0.011(4)
C13' 0.081(12) 0.082(10) 0.089(8) 0.010(8) 0.024(9) -0.025(8)
C14' 0.191(13) 0.084(7) 0.109(8) -0.010(7) 0.015(12) -0.011(11)
C15' 0.168(11) 0.096(8) 0.112(9) 0.038(7) 0.061(8) 0.041(8)
C16' 0.085(9) 0.093(10) 0.107(9) 0.033(7) 0.059(8) 0.020(8)
C4 0.047(3) 0.056(3) 0.056(3) 0.013(2) 0.015(2) 0.005(2)
N1 0.069(3) 0.050(2) 0.068(3) 0.0153(19) -0.003(2) 0.0052(19)
N2 0.063(3) 0.059(2) 0.056(2) 0.0225(19) -0.0018(19) -0.0051(19)
N7 0.060(2) 0.054(2) 0.085(3) 0.0294(19) 0.022(2) 0.0097(19)
N8 0.057(2) 0.060(2) 0.062(2) 0.0175(18) 0.0192(19) 0.0111(18)
C17 0.085(4) 0.057(3) 0.086(3) 0.034(3) 0.024(3) 0.005(3)
C18 0.075(4) 0.065(3) 0.077(3) 0.024(2) 0.028(3) -0.001(3)
C19 0.071(3) 0.070(3) 0.112(4) 0.035(3) 0.031(3) 0.027(3)
C20 0.128(5) 0.081(4) 0.156(6) 0.068(4) 0.037(4) 0.018(3)
C21 0.107(4) 0.102(4) 0.114(4) 0.042(3) 0.051(4) -0.007(3)
C22 0.065(3) 0.090(3) 0.090(4) 0.028(3) 0.027(3) 0.017(3)
C23 0.087(4) 0.058(3) 0.056(3) 0.016(2) -0.002(3) -0.019(3)
C24 0.082(4) 0.050(3) 0.067(3) 0.008(2) 0.002(3) -0.010(3)
C25 0.069(3) 0.086(3) 0.080(3) 0.035(3) -0.007(3) 0.009(3)
C26 0.133(5) 0.090(4) 0.072(4) 0.015(3) -0.022(3) -0.027(3)
C27 0.127(5) 0.066(3) 0.109(4) -0.004(3) 0.013(4) 0.008(3)
C28 0.085(4) 0.071(3) 0.110(4) 0.025(3) -0.015(3) 0.020(3)
Co2 0.0480(4) 0.0548(3) 0.0576(4) 0.0190(3) 0.0083(3) 0.0016(3)
C29 0.043(2) 0.045(2) 0.046(2) 0.0104(18) 0.0092(19) -0.0023(18)
C30 0.039(2) 0.041(2) 0.044(2) 0.0117(18) 0.0132(19) 0.0065(18)
C31 0.040(2) 0.0315(19) 0.048(2) 0.0117(17) 0.0110(19) -0.0011(16)
C32 0.044(2) 0.042(2) 0.053(2) 0.0148(19) 0.017(2) 0.0083(18)
N9 0.046(2) 0.0498(19) 0.058(2) 0.0191(16) 0.0168(17) 0.0097(16)
N10 0.047(2) 0.0480(19) 0.0482(19) 0.0116(15) 0.0157(16) -0.0008(16)
N11 0.041(2) 0.0409(17) 0.0507(19) 0.0149(15) 0.0068(16) 0.0002(15)
N12 0.048(2) 0.0418(18) 0.054(2) 0.0176(16) 0.0111(17) 0.0041(16)
N13 0.045(2) 0.0437(18) 0.044(2) 0.0099(15) 0.0105(17) -0.0014(15)
N14 0.038(2) 0.054(2) 0.056(2) 0.0168(16) 0.0077(17) 0.0049(15)
N15 0.046(2) 0.0433(18) 0.054(2) 0.0115(16) 0.0133(17) -0.0010(15)
N16 0.050(2) 0.0432(18) 0.050(2) 0.0052(16) 0.0087(17) 0.0000(16)
B1 0.056(3) 0.062(3) 0.057(3) 0.016(2) 0.013(3) 0.005(3)
B2 0.061(3) 0.050(3) 0.056(3) 0.014(2) -0.003(3) -0.001(2)
C33 0.050(3) 0.056(3) 0.061(3) 0.009(2) 0.015(2) 0.013(2)
C34 0.040(3) 0.061(3) 0.052(2) 0.003(2) 0.019(2) 0.003(2)
C35 0.068(3) 0.068(3) 0.081(3) 0.039(2) 0.024(3) 0.020(2)
C36 0.080(4) 0.091(4) 0.112(4) 0.035(3) 0.034(3) 0.040(3)
C37 0.058(3) 0.086(3) 0.080(3) 0.002(3) 0.031(3) -0.004(2)
C38 0.081(3) 0.063(3) 0.071(3) 0.030(2) 0.031(3) 0.004(2)
C39 0.050(3) 0.044(2) 0.057(3) 0.004(2) 0.020(2) -0.004(2)
C40 0.062(3) 0.039(2) 0.066(3) 0.014(2) 0.024(2) 0.004(2)
C41 0.047(3) 0.069(3) 0.069(3) 0.022(2) 0.002(2) 0.006(2)
C42 0.066(3) 0.065(3) 0.097(4) 0.006(3) 0.018(3) -0.019(2)
C43 0.095(4) 0.049(2) 0.086(3) 0.026(2) 0.043(3) 0.010(2)
C44 0.067(3) 0.068(3) 0.076(3) 0.036(2) -0.007(3) 0.007(2)
C45 0.060(3) 0.042(2) 0.061(3) 0.015(2) 0.025(2) 0.002(2)
C46 0.043(3) 0.059(3) 0.076(3) 0.028(2) 0.024(2) 0.014(2)
C47 0.071(3) 0.062(3) 0.050(3) 0.017(2) 0.003(2) -0.006(2)
C48 0.098(4) 0.068(3) 0.076(3) 0.011(2) 0.041(3) 0.004(3)
C49 0.053(3) 0.119(4) 0.119(4) 0.043(3) 0.031(3) 0.024(3)
C50 0.054(3) 0.092(3) 0.064(3) 0.024(3) -0.001(2) 0.003(2)
C51 0.050(3) 0.038(2) 0.076(3) 0.011(2) 0.009(2) -0.0024(19)
C52 0.055(3) 0.039(2) 0.067(3) 0.004(2) 0.001(2) 0.000(2)
C53 0.080(3) 0.056(3) 0.072(3) 0.024(2) 0.026(3) -0.004(2)
C54 0.070(3) 0.059(3) 0.112(4) 0.020(3) 0.012(3) -0.018(2)
C55 0.095(4) 0.068(3) 0.081(3) -0.003(3) 0.001(3) -0.005(3)
C56 0.084(4) 0.085(3) 0.049(3) 0.011(2) 0.016(3) -0.009(3)
C57 0.063(3) 0.069(3) 0.054(3) 0.020(2) 0.018(2) 0.008(2)
C58 0.076(4) 0.099(4) 0.083(3) 0.045(3) 0.034(3) 0.025(3)
C59 0.095(5) 0.134(5) 0.115(5) 0.074(4) 0.038(4) 0.050(4)
C60 0.077(4) 0.161(6) 0.135(5) 0.085(5) 0.039(4) 0.048(4)
C61 0.065(4) 0.131(5) 0.118(5) 0.056(4) 0.032(3) 0.009(3)
C62 0.062(3) 0.088(3) 0.086(4) 0.037(3) 0.015(3) 0.008(3)
C63 0.056(3) 0.065(3) 0.052(3) 0.020(2) 0.011(2) 0.002(2)
C64 0.069(3) 0.066(3) 0.062(3) 0.016(2) 0.014(3) -0.002(2)
C65 0.095(4) 0.083(4) 0.055(3) 0.019(3) 0.001(3) -0.018(3)
C66 0.126(5) 0.077(4) 0.066(4) 0.008(3) 0.036(4) -0.005(4)
C67 0.116(5) 0.094(4) 0.081(4) 0.014(3) 0.035(4) 0.028(3)
C68 0.079(4) 0.091(4) 0.066(3) 0.021(3) 0.022(3) 0.020(3)
C69 0.064(3) 0.077(3) 0.050(3) 0.018(2) 0.018(2) 0.015(2)
C70 0.118(5) 0.079(4) 0.073(3) 0.028(3) 0.019(3) 0.010(3)
C71 0.160(7) 0.097(5) 0.112(5) 0.054(4) 0.055(5) 0.039(4)
C72 0.145(7) 0.161(8) 0.119(6) 0.080(6) 0.051(6) 0.062(6)
C73 0.100(5) 0.193(7) 0.061(4) 0.048(5) 0.009(3) 0.047(5)
C74 0.069(4) 0.123(4) 0.061(3) 0.021(3) 0.007(3) 0.019(3)
C75 0.064(3) 0.070(3) 0.064(3) 0.024(2) 0.003(3) 0.003(3)
C76 0.068(4) 0.111(4) 0.073(3) 0.047(3) -0.007(3) -0.014(3)
C77 0.088(5) 0.180(7) 0.088(5) 0.080(5) -0.005(4) -0.023(5)
C78 0.136(8) 0.145(7) 0.143(8) 0.078(6) -0.057(6) -0.063(7)
C79 0.157(8) 0.084(5) 0.193(9) 0.013(5) -0.032(7) -0.028(6)
C80 0.098(5) 0.084(4) 0.139(5) -0.005(4) 0.011(4) -0.014(4)
C81 0.059(3) 0.054(2) 0.050(2) 0.022(2) -0.001(2) 0.006(2)
C82 0.065(3) 0.071(3) 0.068(3) 0.027(2) 0.007(3) 0.005(3)
C83 0.070(4) 0.097(4) 0.099(4) 0.039(4) 0.017(3) 0.005(3)
C84 0.068(4) 0.101(4) 0.115(5) 0.045(4) -0.008(4) -0.017(3)
C85 0.085(4) 0.075(3) 0.082(4) 0.020(3) -0.019(3) -0.015(3)
C86 0.062(3) 0.063(3) 0.065(3) 0.014(2) -0.005(2) 0.001(2)
C87 0.055(3) 0.049(2) 0.058(3) 0.016(2) 0.004(2) -0.004(2)
C88 0.101(4) 0.060(3) 0.065(3) 0.023(2) 0.017(3) 0.007(3)
C89 0.128(5) 0.058(3) 0.072(3) 0.017(3) 0.040(4) -0.011(3)
C90 0.081(4) 0.067(3) 0.119(5) 0.013(3) 0.046(4) -0.009(3)
C91 0.052(3) 0.085(4) 0.103(4) 0.012(3) 0.003(3) -0.005(3)
C92 0.052(3) 0.067(3) 0.066(3) 0.006(2) 0.005(3) -0.007(2)
C93 0.049(3) 0.065(3) 0.057(3) 0.014(2) 0.003(2) 0.010(2)
C94 0.083(4) 0.077(3) 0.066(3) 0.027(3) 0.005(3) 0.001(3)
C95 0.089(4) 0.111(4) 0.075(4) 0.043(4) 0.006(3) 0.013(3)
C96 0.099(4) 0.141(5) 0.051(3) 0.023(4) 0.001(3) 0.051(4)
C97 0.127(5) 0.106(5) 0.061(4) -0.007(3) -0.018(3) 0.046(4)
C98 0.099(4) 0.071(3) 0.063(3) 0.004(3) -0.008(3) 0.024(3)
C99 0.066(3) 0.051(2) 0.048(2) 0.008(2) -0.002(2) -0.004(2)
C100 0.083(4) 0.063(3) 0.091(4) 0.015(3) 0.002(3) -0.008(3)
C101 0.116(5) 0.070(4) 0.100(4) 0.018(3) 0.010(4) -0.026(4)
C102 0.154(7) 0.054(3) 0.083(4) 0.016(3) -0.002(4) -0.012(4)
C103 0.118(5) 0.063(3) 0.074(3) 0.020(3) -0.004(3) 0.020(3)
C104 0.084(4) 0.058(3) 0.058(3) 0.015(2) -0.003(2) 0.004(3)

loop_
_atom_type_symbol
_atom_type_description
_atom_type_scat_dispersion_real
_atom_type_scat_dispersion_imag
_atom_type_scat_source
C C 0.0033 0.0016 'International Tables Vol C Tables 4.2.6.8 and 6.1.1.4'
H H 0.0000 0.0000 'International Tables Vol C Tables 4.2.6.8 and 6.1.1.4'
B B 0.0013 0.0007 'International Tables Vol C Tables 4.2.6.8 and 6.1.1.4'
N N 0.0061 0.0033 'International Tables Vol C Tables 4.2.6.8 and 6.1.1.4'
Co Co 0.3494 0.9721 'International Tables Vol C Tables 4.2.6.8 and 6.1.1.4'

loop_
_geom_angle_atom_site_label_1
_geom_angle_atom_site_label_2
_geom_angle_atom_site_label_3
_geom_angle
C30 Co1 C29 90.43(15)
C30 Co1 C31 92.48(14)
C29 Co1 C31 169.36(15)
C30 Co1 C32 167.72(16)
C29 Co1 C32 90.37(15)
C31 Co1 C32 88.95(14)
N1 C1 N2 101.1(3)
N1 C1 Co2 132.4(3)
N2 C1 Co2 126.4(3)
N4 C2 N3 111(3)
N4 C2 Co2 119(3)
N3 C2 Co2 128(2)
C2 N3 C5 108.0(17)
C2 N3 C7 128.8(18)
C5 N3 C7 122.8(11)
C10 N4 C2 144(3)
C10 N4 C6 107(2)
C2 N4 C6 109(2)
N3 C5 C6 106.1(11)
N3 C5 C8 123.6(11)
C6 C5 C8 130.2(12)
N4 C6 C5 105.9(14)
N4 C6 C9 122.9(12)
C5 C6 C9 131.2(13)
N3 C7 H7A 109.5
N3 C7 H7B 109.5
H7A C7 H7B 109.5
N3 C7 H7C 109.5
H7A C7 H7C 109.5
H7B C7 H7C 109.5
C5 C8 H8A 109.5
C5 C8 H8B 109.5
H8A C8 H8B 109.5
C5 C8 H8C 109.5
H8A C8 H8C 109.5
H8B C8 H8C 109.5
C6 C9 H9A 109.5
C6 C9 H9B 109.5
H9A C9 H9B 109.5
C6 C9 H9C 109.5
H9A C9 H9C 109.5
H9B C9 H9C 109.5
N4 C10 H10A 109.5
N4 C10 H10B 109.5
H10A C10 H10B 109.5
N4 C10 H10C 109.5
H10A C10 H10C 109.5
H10B C10 H10C 109.5
N3' C2' N4' 91(2)
N3' C2' Co2 132(3)
N4' C2' Co2 136(3)
C5' N3' C7' 121.5(12)
C5' N3' C2' 118.0(17)
C7' N3' C2' 120.5(17)
C6' N4' C2' 116(2)
C6' N4' C10' 138(2)
C2' N4' C10' 106(3)
C6' C5' N3' 106.0(12)
C6' C5' C8' 130.8(13)
N3' C5' C8' 123.2(12)
C5' C6' N4' 109.2(15)
C5' C6' C9' 131.2(13)
N4' C6' C9' 119.5(15)
N3' C7' H7'A 109.5
N3' C7' H7'B 109.5
H7'A C7' H7'B 109.5
N3' C7' H7'C 109.5
H7'A C7' H7'C 109.5
H7'B C7' H7'C 109.5
C5' C8' H8'A 109.5
C5' C8' H8'B 109.5
H8'A C8' H8'B 109.5
C5' C8' H8'C 109.5
H8'A C8' H8'C 109.5
H8'B C8' H8'C 109.5
C6' C9' H9'A 109.5
C6' C9' H9'B 109.5
H9'A C9' H9'B 109.5
C6' C9' H9'C 109.5
H9'A C9' H9'C 109.5
H9'B C9' H9'C 109.5
N4' C10' H10D 109.5
N4' C10' H10E 109.5
H10D C10' H10E 109.5
N4' C10' H10F 109.5
H10D C10' H10F 109.5
H10E C10' H10F 109.5
N5 C3 N6 102.9(10)
N5 C3 Co2 133.4(13)
N6 C3 Co2 122.9(13)
C3 N5 C11 113.4(11)
C3 N5 C13 122.0(14)
C11 N5 C13 124.5(13)
C12 C11 N5 104.5(10)
C12 C11 C14 132.9(11)
N5 C11 C14 122.4(11)
N6 C12 C11 107.7(10)
N6 C12 C15 123.5(10)
C11 C12 C15 128.8(10)
C12 N6 C3 111.0(9)
C12 N6 C16 125.9(11)
C3 N6 C16 123.1(11)
N5 C13 H13A 109.5
N5 C13 H13B 109.5
H13A C13 H13B 109.5
N5 C13 H13C 109.5
H13A C13 H13C 109.5
H13B C13 H13C 109.5
C11 C14 H14A 109.5
C11 C14 H14B 109.5
H14A C14 H14B 109.5
C11 C14 H14C 109.5
H14A C14 H14C 109.5
H14B C14 H14C 109.5
C12 C15 H15A 109.5
C12 C15 H15B 109.5
H15A C15 H15B 109.5
C12 C15 H15C 109.5
H15A C15 H15C 109.5
H15B C15 H15C 109.5
N6 C16 H16A 109.5
N6 C16 H16B 109.5
H16A C16 H16B 109.5
N6 C16 H16C 109.5
H16A C16 H16C 109.5
H16B C16 H16C 109.5
N6' C3' N5' 98.4(10)
N6' C3' Co2 131.6(13)
N5' C3' Co2 129.8(13)
C11' N5' C3' 114.4(11)
C11' N5' C13' 123.3(14)
C3' N5' C13' 122.3(13)
C12' C11' N5' 105.0(12)
C12' C11' C14' 131.7(13)
N5' C11' C14' 123.3(12)
N6' C12' C11' 106.6(12)
N6' C12' C15' 126.3(13)
C11' C12' C15' 127.0(12)
C12' N6' C3' 115.4(11)
C12' N6' C16' 123.0(12)
C3' N6' C16' 121.5(12)
N5' C13' H13D 109.5
N5' C13' H13E 109.5
H13D C13' H13E 109.5
N5' C13' H13F 109.5
H13D C13' H13F 109.5
H13E C13' H13F 109.5
C11' C14' H14D 109.5
C11' C14' H14E 109.5
H14D C14' H14E 109.5
C11' C14' H14F 109.5
H14D C14' H14F 109.5
H14E C14' H14F 109.5
C12' C15' H15D 109.5
C12' C15' H15E 109.5
H15D C15' H15E 109.5
C12' C15' H15F 109.5
H15D C15' H15F 109.5
H15E C15' H15F 109.5
N6' C16' H16D 109.5
N6' C16' H16E 109.5
H16D C16' H16E 109.5
N6' C16' H16F 109.5
H16D C16' H16F 109.5
H16E C16' H16F 109.5
N8 C4 N7 101.8(3)
N8 C4 Co2 128.1(3)
N7 C4 Co2 130.1(3)
C1 N1 C24 113.4(4)
C1 N1 C28 122.5(4)
C24 N1 C28 124.1(4)
C1 N2 C23 112.6(4)
C1 N2 C25 123.1(4)
C23 N2 C25 124.3(4)
C4 N7 C17 112.3(4)
C4 N7 C19 123.7(3)
C17 N7 C19 124.0(4)
C4 N8 C18 112.7(3)
C4 N8 C22 122.9(3)
C18 N8 C22 124.2(4)
C18 C17 N7 106.5(4)
C18 C17 C20 130.4(5)
N7 C17 C20 123.1(4)
C17 C18 N8 106.7(4)
C17 C18 C21 130.9(5)
N8 C18 C21 122.4(4)
N7 C19 H19A 109.5
N7 C19 H19B 109.5
H19A C19 H19B 109.5
N7 C19 H19C 109.5
H19A C19 H19C 109.5
H19B C19 H19C 109.5
C17 C20 H20A 109.5
C17 C20 H20B 109.5
H20A C20 H20B 109.5
C17 C20 H20C 109.5
H20A C20 H20C 109.5
H20B C20 H20C 109.5
C18 C21 H21A 109.5
C18 C21 H21B 109.5
H21A C21 H21B 109.5
C18 C21 H21C 109.5
H21A C21 H21C 109.5
H21B C21 H21C 109.5
N8 C22 H22A 109.5
N8 C22 H22B 109.5
H22A C22 H22B 109.5
N8 C22 H22C 109.5
H22A C22 H22C 109.5
H22B C22 H22C 109.5
C24 C23 N2 106.6(4)
C24 C23 C26 131.4(5)
N2 C23 C26 122.0(5)
C23 C24 N1 106.2(4)
C23 C24 C27 130.8(5)
N1 C24 C27 122.9(5)
N2 C25 H25A 109.5
N2 C25 H25B 109.5
H25A C25 H25B 109.5
N2 C25 H25C 109.5
H25A C25 H25C 109.5
H25B C25 H25C 109.5
C23 C26 H26A 109.5
C23 C26 H26B 109.5
H26A C26 H26B 109.5
C23 C26 H26C 109.5
H26A C26 H26C 109.5
H26B C26 H26C 109.5
C24 C27 H27A 109.5
C24 C27 H27B 109.5
H27A C27 H27B 109.5
C24 C27 H27C 109.5
H27A C27 H27C 109.5
H27B C27 H27C 109.5
N1 C28 H28A 109.5
N1 C28 H28B 109.5
H28A C28 H28B 109.5
N1 C28 H28C 109.5
H28A C28 H28C 109.5
H28B C28 H28C 109.5
C2' Co2 C3 87.7(17)
C2' Co2 C3' 91.6(17)
C3 Co2 C3' 6.5(12)
C2' Co2 C1 90.6(12)
C3 Co2 C1 170.5(8)
C3' Co2 C1 175.3(12)
C2' Co2 C4 174.5(15)
C3 Co2 C4 92.1(12)
C3' Co2 C4 87.7(11)
C1 Co2 C4 90.54(16)
C2' Co2 C2 1(2)
C3 Co2 C2 87.1(16)
C3' Co2 C2 90.9(16)
C1 Co2 C2 91.3(10)
C4 Co2 C2 173.7(13)
N10 C29 N9 102.0(3)
N10 C29 Co1 131.4(3)
N9 C29 Co1 126.6(3)
N11 C30 N12 102.0(3)
N11 C30 Co1 131.9(3)
N12 C30 Co1 125.9(3)
N13 C31 N14 102.5(3)
N13 C31 Co1 125.6(3)
N14 C31 Co1 131.5(3)
N15 C32 N16 101.7(3)
N15 C32 Co1 131.4(3)
N16 C32 Co1 126.6(3)
C29 N9 C33 112.0(3)
C29 N9 C35 122.9(3)
C33 N9 C35 125.0(3)
C29 N10 C34 112.1(3)
C29 N10 C38 124.7(3)
C34 N10 C38 123.2(3)
C30 N11 C39 112.7(3)
C30 N11 C41 123.6(3)
C39 N11 C41 123.7(3)
C30 N12 C40 112.3(3)
C30 N12 C44 123.1(3)
C40 N12 C44 124.4(3)
C31 N13 C45 112.9(3)
C31 N13 C47 123.0(3)
C45 N13 C47 124.0(3)
C31 N14 C46 111.7(3)
C31 N14 C50 124.0(3)
C46 N14 C50 124.1(3)
C32 N15 C51 112.9(3)
C32 N15 C53 124.1(3)
C51 N15 C53 122.9(3)
C32 N16 C52 112.2(3)
C32 N16 C56 123.4(3)
C52 N16 C56 124.3(3)
C57 B1 C75 108.3(4)
C57 B1 C63 110.3(4)
C75 B1 C63 111.1(3)
C57 B1 C69 110.9(3)
C75 B1 C69 108.9(4)
C63 B1 C69 107.3(3)
C81 B2 C93 106.2(3)
C81 B2 C87 112.1(3)
C93 B2 C87 110.8(3)
C81 B2 C99 112.1(3)
C93 B2 C99 109.2(3)
C87 B2 C99 106.4(3)
C34 C33 N9 107.2(3)
C34 C33 C36 130.5(4)
N9 C33 C36 122.3(4)
C33 C34 N10 106.8(3)
C33 C34 C37 131.9(4)
N10 C34 C37 121.3(4)
N9 C35 H35A 109.5
N9 C35 H35B 109.5
H35A C35 H35B 109.5
N9 C35 H35C 109.5
H35A C35 H35C 109.5
H35B C35 H35C 109.5
C33 C36 H36A 109.5
C33 C36 H36B 109.5
H36A C36 H36B 109.5
C33 C36 H36C 109.5
H36A C36 H36C 109.5
H36B C36 H36C 109.5
C34 C37 H37A 109.5
C34 C37 H37B 109.5
H37A C37 H37B 109.5
C34 C37 H37C 109.5
H37A C37 H37C 109.5
H37B C37 H37C 109.5
N10 C38 H38A 109.5
N10 C38 H38B 109.5
H38A C38 H38B 109.5
N10 C38 H38C 109.5
H38A C38 H38C 109.5
H38B C38 H38C 109.5
C40 C39 N11 106.2(3)
C40 C39 C42 131.6(4)
N11 C39 C42 122.2(4)
C39 C40 N12 106.9(3)
C39 C40 C43 130.8(4)
N12 C40 C43 122.4(4)
N11 C41 H41A 109.5
N11 C41 H41B 109.5
H41A C41 H41B 109.5
N11 C41 H41C 109.5
H41A C41 H41C 109.5
H41B C41 H41C 109.5
C39 C42 H42A 109.5
C39 C42 H42B 109.5
H42A C42 H42B 109.5
C39 C42 H42C 109.5
H42A C42 H42C 109.5
H42B C42 H42C 109.5
C40 C43 H43A 109.5
C40 C43 H43B 109.5
H43A C43 H43B 109.5
C40 C43 H43C 109.5
H43A C43 H43C 109.5
H43B C43 H43C 109.5
N12 C44 H44A 109.5
N12 C44 H44B 109.5
H44A C44 H44B 109.5
N12 C44 H44C 109.5
H44A C44 H44C 109.5
H44B C44 H44C 109.5
C46 C45 N13 106.1(3)
C46 C45 C48 130.4(4)
N13 C45 C48 123.4(4)
C45 C46 N14 106.8(3)
C45 C46 C49 131.1(4)
N14 C46 C49 122.1(4)
N13 C47 H47A 109.5
N13 C47 H47B 109.5
H47A C47 H47B 109.5
N13 C47 H47C 109.5
H47A C47 H47C 109.5
H47B C47 H47C 109.5
C45 C48 H48A 109.5
C45 C48 H48B 109.5
H48A C48 H48B 109.5
C45 C48 H48C 109.5
H48A C48 H48C 109.5
H48B C48 H48C 109.5
C46 C49 H49A 109.5
C46 C49 H49B 109.5
H49A C49 H49B 109.5
C46 C49 H49C 109.5
H49A C49 H49C 109.5
H49B C49 H49C 109.5
N14 C50 H50A 109.5
N14 C50 H50B 109.5
H50A C50 H50B 109.5
N14 C50 H50C 109.5
H50A C50 H50C 109.5
H50B C50 H50C 109.5
C52 C51 N15 106.3(3)
C52 C51 C54 130.5(4)
N15 C51 C54 123.2(4)
C51 C52 N16 106.8(3)
C51 C52 C55 130.1(4)
N16 C52 C55 123.0(4)
N15 C53 H53A 109.5
N15 C53 H53B 109.5
H53A C53 H53B 109.5
N15 C53 H53C 109.5
H53A C53 H53C 109.5
H53B C53 H53C 109.5
C51 C54 H54A 109.5
C51 C54 H54B 109.5
H54A C54 H54B 109.5
C51 C54 H54C 109.5
H54A C54 H54C 109.5
H54B C54 H54C 109.5
C52 C55 H55A 109.5
C52 C55 H55B 109.5
H55A C55 H55B 109.5
C52 C55 H55C 109.5
H55A C55 H55C 109.5
H55B C55 H55C 109.5
N16 C56 H56A 109.5
N16 C56 H56B 109.5
H56A C56 H56B 109.5
N16 C56 H56C 109.5
H56A C56 H56C 109.5
H56B C56 H56C 109.5
C62 C57 C58 113.6(4)
C62 C57 B1 125.4(4)
C58 C57 B1 121.0(4)
C59 C58 C57 124.1(5)
C59 C58 H58 118.0
C57 C58 H58 118.0
C60 C59 C58 120.2(5)
C60 C59 H59 119.9
C58 C59 H59 119.9
C59 C60 C61 118.6(5)
C59 C60 H60 120.7
C61 C60 H60 120.7
C60 C61 C62 120.2(5)
C60 C61 H61 119.9
C62 C61 H61 119.9
C57 C62 C61 123.2(5)
C57 C62 H62 118.4
C61 C62 H62 118.4
C68 C63 C64 113.5(4)
C68 C63 B1 122.0(4)
C64 C63 B1 124.5(4)
C63 C64 C65 123.3(4)
C63 C64 H64 118.4
C65 C64 H64 118.4
C66 C65 C64 119.7(5)
C66 C65 H65 120.2
C64 C65 H65 120.2
C67 C66 C65 119.3(5)
C67 C66 H66 120.4
C65 C66 H66 120.4
C66 C67 C68 119.6(5)
C66 C67 H67 120.2
C68 C67 H67 120.2
C67 C68 C63 124.7(5)
C67 C68 H68 117.7
C63 C68 H68 117.7
C74 C69 C70 114.4(4)
C74 C69 B1 123.7(4)
C70 C69 B1 121.9(4)
C69 C70 C71 123.0(5)
C69 C70 H70 118.5
C71 C70 H70 118.5
C72 C71 C70 118.6(7)
C72 C71 H71 120.7
C70 C71 H71 120.7
C73 C72 C71 121.0(7)
C73 C72 H72 119.5
C71 C72 H72 119.5
C72 C73 C74 119.0(7)
C72 C73 H73 120.5
C74 C73 H73 120.5
C69 C74 C73 123.9(6)
C69 C74 H74 118.1
C73 C74 H74 118.1
C76 C75 C80 113.9(5)
C76 C75 B1 124.9(4)
C80 C75 B1 121.2(5)
C75 C76 C77 122.6(6)
C75 C76 H76 118.7
C77 C76 H76 118.7
C78 C77 C76 120.3(7)
C78 C77 H77 119.9
C76 C77 H77 119.9
C79 C78 C77 118.9(8)
C79 C78 H78 120.5
C77 C78 H78 120.5
C78 C79 C80 120.6(8)
C78 C79 H79 119.7
C80 C79 H79 119.7
C79 C80 C75 123.7(7)
C79 C80 H80 118.2
C75 C80 H80 118.2
C82 C81 C86 114.3(4)
C82 C81 B2 121.3(4)
C86 C81 B2 124.3(4)
C83 C82 C81 124.0(5)
C83 C82 H82 118.0
C81 C82 H82 118.0
C84 C83 C82 119.3(5)
C84 C83 H83 120.3
C82 C83 H83 120.3
C85 C84 C83 119.8(5)
C85 C84 H84 120.1
C83 C84 H84 120.1
C84 C85 C86 119.9(5)
C84 C85 H85 120.0
C86 C85 H85 120.0
C85 C86 C81 122.6(5)
C85 C86 H86 118.7
C81 C86 H86 118.7
C92 C87 C88 113.7(4)
C92 C87 B2 125.6(4)
C88 C87 B2 120.5(4)
C89 C88 C87 123.3(5)
C89 C88 H88 118.3
C87 C88 H88 118.3
C90 C89 C88 120.3(5)
C90 C89 H89 119.9
C88 C89 H89 119.9
C91 C90 C89 118.5(5)
C91 C90 H90 120.7
C89 C90 H90 120.7
C90 C91 C92 120.7(5)
C90 C91 H91 119.6
C92 C91 H91 119.6
C87 C92 C91 123.4(5)
C87 C92 H92 118.3
C91 C92 H92 118.3
C94 C93 C98 113.8(4)
C94 C93 B2 120.8(4)
C98 C93 B2 125.4(4)
C95 C94 C93 123.5(5)
C95 C94 H94 118.2
C93 C94 H94 118.2
C96 C95 C94 120.4(5)
C96 C95 H95 119.8
C94 C95 H95 119.8
C95 C96 C97 118.9(5)
C95 C96 H96 120.6
C97 C96 H96 120.6
C96 C97 C98 120.3(5)
C96 C97 H97 119.8
C98 C97 H97 119.8
C97 C98 C93 123.1(5)
C97 C98 H98 118.4
C93 C98 H98 118.4
C104 C99 C100 114.0(4)
C104 C99 B2 125.4(4)
C100 C99 B2 120.4(4)
C101 C100 C99 124.0(5)
C101 C100 H100 118.0
C99 C100 H100 118.0
C102 C101 C100 119.7(6)
C102 C101 H101 120.2
C100 C101 H101 120.2
C103 C102 C101 119.1(5)
C103 C102 H102 120.4
C101 C102 H102 120.4
C102 C103 C104 120.1(5)
C102 C103 H103 119.9
C104 C103 H103 119.9
C99 C104 C103 123.1(5)
C99 C104 H104 118.4
C103 C104 H104 118.4

loop_
_geom_bond_atom_site_label_1
_geom_bond_atom_site_label_2
_geom_bond_distance
Co1 C30 1.910(4)
Co1 C29 1.912(4)
Co1 C31 1.914(4)
Co1 C32 1.914(4)
C1 N1 1.362(5)
C1 N2 1.381(5)
C1 Co2 1.910(4)
C2 N4 1.32(5)
C2 N3 1.33(4)
C2 Co2 2.00(3)
N3 C5 1.385(17)
N3 C7 1.454(17)
N4 C10 1.26(3)
N4 C6 1.38(3)
C5 C6 1.415(18)
C5 C8 1.508(16)
C6 C9 1.56(2)
C7 H7A 0.9600
C7 H7B 0.9600
C7 H7C 0.9600
C8 H8A 0.9600
C8 H8B 0.9600
C8 H8C 0.9600
C9 H9A 0.9600
C9 H9B 0.9600
C9 H9C 0.9600
C10 H10A 0.9600
C10 H10B 0.9600
C10 H10C 0.9600
C2' N3' 1.45(4)
C2' N4' 1.46(5)
C2' Co2 1.81(3)
N3' C5' 1.404(17)
N3' C7' 1.442(18)
N4' C6' 1.40(2)
N4' C10' 1.68(3)
C5' C6' 1.224(17)
C5' C8' 1.493(17)
C6' C9' 1.47(2)
C7' H7'A 0.9600
C7' H7'B 0.9600
C7' H7'C 0.9600
C8' H8'A 0.9600
C8' H8'B 0.9600
C8' H8'C 0.9600
C9' H9'A 0.9600
C9' H9'B 0.9600
C9' H9'C 0.9600
C10' H10D 0.9600
C10' H10E 0.9600
C10' H10F 0.9600
C3 N5 1.356(14)
C3 N6 1.394(14)
C3 Co2 1.885(13)
N5 C11 1.393(13)
N5 C13 1.44(2)
C11 C12 1.379(12)
C11 C14 1.456(17)
C12 N6 1.378(12)
C12 C15 1.468(14)
N6 C16 1.442(12)
C13 H13A 0.9600
C13 H13B 0.9600
C13 H13C 0.9600
C14 H14A 0.9600
C14 H14B 0.9600
C14 H14C 0.9600
C15 H15A 0.9600
C15 H15B 0.9600
C15 H15C 0.9600
C16 H16A 0.9600
C16 H16B 0.9600
C16 H16C 0.9600
C3' N6' 1.381(13)
C3' N5' 1.393(14)
C3' Co2 1.905(13)
N5' C11' 1.382(13)
N5' C13' 1.479(19)
C11' C12' 1.354(13)
C11' C14' 1.517(19)
C12' N6' 1.350(13)
C12' C15' 1.538(17)
N6' C16' 1.451(14)
C13' H13D 0.9600
C13' H13E 0.9600
C13' H13F 0.9600
C14' H14D 0.9600
C14' H14E 0.9600
C14' H14F 0.9600
C15' H15D 0.9600
C15' H15E 0.9600
C15' H15F 0.9600
C16' H16D 0.9600
C16' H16E 0.9600
C16' H16F 0.9600
C4 N8 1.366(4)
C4 N7 1.370(5)
C4 Co2 1.915(4)
N1 C24 1.394(5)
N1 C28 1.457(5)
N2 C23 1.393(5)
N2 C25 1.448(5)
N7 C17 1.392(5)
N7 C19 1.441(5)
N8 C18 1.384(5)
N8 C22 1.456(5)
C17 C18 1.330(6)
C17 C20 1.505(6)
C18 C21 1.500(6)
C19 H19A 0.9600
C19 H19B 0.9600
C19 H19C 0.9600
C20 H20A 0.9600
C20 H20B 0.9600
C20 H20C 0.9600
C21 H21A 0.9600
C21 H21B 0.9600
C21 H21C 0.9600
C22 H22A 0.9600
C22 H22B 0.9600
C22 H22C 0.9600
C23 C24 1.330(6)
C23 C26 1.492(6)
C24 C27 1.499(6)
C25 H25A 0.9600
C25 H25B 0.9600
C25 H25C 0.9600
C26 H26A 0.9600
C26 H26B 0.9600
C26 H26C 0.9600
C27 H27A 0.9600
C27 H27B 0.9600
C27 H27C 0.9600
C28 H28A 0.9600
C28 H28B 0.9600
C28 H28C 0.9600
C29 N10 1.374(4)
C29 N9 1.377(4)
C30 N11 1.361(4)
C30 N12 1.383(4)
C31 N13 1.360(4)
C31 N14 1.366(4)
C32 N15 1.373(4)
C32 N16 1.377(4)
N9 C33 1.385(4)
N9 C35 1.448(4)
N10 C34 1.391(4)
N10 C38 1.457(4)
N11 C39 1.403(4)
N11 C41 1.449(4)
N12 C40 1.389(5)
N12 C44 1.449(5)
N13 C45 1.389(5)
N13 C47 1.450(5)
N14 C46 1.399(5)
N14 C50 1.451(5)
N15 C51 1.390(4)
N15 C53 1.450(5)
N16 C52 1.393(5)
N16 C56 1.450(5)
B1 C57 1.629(6)
B1 C75 1.631(6)
B1 C63 1.636(6)
B1 C69 1.651(6)
B2 C81 1.636(6)
B2 C93 1.641(6)
B2 C87 1.644(6)
B2 C99 1.652(6)
C33 C34 1.327(5)
C33 C36 1.496(5)
C34 C37 1.495(5)
C35 H35A 0.9600
C35 H35B 0.9600
C35 H35C 0.9600
C36 H36A 0.9600
C36 H36B 0.9600
C36 H36C 0.9600
C37 H37A 0.9600
C37 H37B 0.9600
C37 H37C 0.9600
C38 H38A 0.9600
C38 H38B 0.9600
C38 H38C 0.9600
C39 C40 1.338(5)
C39 C42 1.499(5)
C40 C43 1.496(5)
C41 H41A 0.9600
C41 H41B 0.9600
C41 H41C 0.9600
C42 H42A 0.9600
C42 H42B 0.9600
C42 H42C 0.9600
C43 H43A 0.9600
C43 H43B 0.9600
C43 H43C 0.9600
C44 H44A 0.9600
C44 H44B 0.9600
C44 H44C 0.9600
C45 C46 1.336(5)
C45 C48 1.497(5)
C46 C49 1.494(6)
C47 H47A 0.9600
C47 H47B 0.9600
C47 H47C 0.9600
C48 H48A 0.9600
C48 H48B 0.9600
C48 H48C 0.9600
C49 H49A 0.9600
C49 H49B 0.9600
C49 H49C 0.9600
C50 H50A 0.9600
C50 H50B 0.9600
C50 H50C 0.9600
C51 C52 1.338(5)
C51 C54 1.487(5)
C52 C55 1.493(5)
C53 H53A 0.9600
C53 H53B 0.9600
C53 H53C 0.9600
C54 H54A 0.9600
C54 H54B 0.9600
C54 H54C 0.9600
C55 H55A 0.9600
C55 H55B 0.9600
C55 H55C 0.9600
C56 H56A 0.9600
C56 H56B 0.9600
C56 H56C 0.9600
C57 C62 1.374(6)
C57 C58 1.392(6)
C58 C59 1.371(6)
C58 H58 0.9300
C59 C60 1.355(7)
C59 H59 0.9300
C60 C61 1.361(7)
C60 H60 0.9300
C61 C62 1.393(6)
C61 H61 0.9300
C62 H62 0.9300
C63 C68 1.385(6)
C63 C64 1.386(5)
C64 C65 1.403(6)
C64 H64 0.9300
C65 C66 1.363(7)
C65 H65 0.9300
C66 C67 1.363(7)
C66 H66 0.9300
C67 C68 1.377(6)
C67 H67 0.9300
C68 H68 0.9300
C69 C74 1.377(6)
C69 C70 1.391(6)
C70 C71 1.400(7)
C70 H70 0.9300
C71 C72 1.361(9)
C71 H71 0.9300
C72 C73 1.349(9)
C72 H72 0.9300
C73 C74 1.390(7)
C73 H73 0.9300
C74 H74 0.9300
C75 C76 1.378(6)
C75 C80 1.394(6)
C76 C77 1.402(8)
C76 H76 0.9300
C77 C78 1.357(9)
C77 H77 0.9300
C78 C79 1.348(10)
C78 H78 0.9300
C79 C80 1.372(8)
C79 H79 0.9300
C80 H80 0.9300
C81 C82 1.391(5)
C81 C86 1.395(5)
C82 C83 1.381(6)
C82 H82 0.9300
C83 C84 1.368(7)
C83 H83 0.9300
C84 C85 1.366(7)
C84 H84 0.9300
C85 C86 1.395(6)
C85 H85 0.9300
C86 H86 0.9300
C87 C92 1.385(5)
C87 C88 1.396(5)
C88 C89 1.391(6)
C88 H88 0.9300
C89 C90 1.363(7)
C89 H89 0.9300
C90 C91 1.360(7)
C90 H90 0.9300
C91 C92 1.389(6)
C91 H91 0.9300
C92 H92 0.9300
C93 C94 1.392(5)
C93 C98 1.392(5)
C94 C95 1.371(6)
C94 H94 0.9300
C95 C96 1.358(7)
C95 H95 0.9300
C96 C97 1.361(7)
C96 H96 0.9300
C97 C98 1.377(6)
C97 H97 0.9300
C98 H98 0.9300
C99 C104 1.385(6)
C99 C100 1.394(6)
C100 C101 1.379(6)
C100 H100 0.9300
C101 C102 1.368(7)
C101 H101 0.9300
C102 C103 1.365(7)
C102 H102 0.9300
C103 C104 1.395(6)
C103 H103 0.9300
C104 H104 0.9300
